data_4111662
loop_
_publ_author_name
'Evgeny V. Dikarev'
'Haitao Zhang'
'Bo Li'

_publ_section_title
;
 Heterometallic Bismuth-Transition Metal Homoleptic \b-Diketonates
;
_journal_name_full 'Journal of the American Chemical Society'
_journal_page_first 6156
_journal_page_last 6157
_journal_paper_doi 10.1021/ja051265m
_journal_volume 127
_journal_year 2005
_chemical_formula_moiety 'Bi2 Ni (C F3 C O C H C O C F3)8'
_chemical_formula_sum 'C40 H8 Bi2 F48 Ni O16'
_chemical_formula_weight 2133.13
_chemical_name_systematic
; 
 di(bis(1,1,1,5,5,5-hexafluoroacetylacetonato)-(mu2-1,1,1,5,5,5-hexafluoro-
 acetylacetonato)-bismuth(iii))-bis(1,1,1,5,5,5-hexafluoroacetylacetonato)-
 nickel(ii)  
;
_space_group_IT_number 2
_symmetry_cell_setting triclinic
_symmetry_space_group_name_Hall '-P 1'
_symmetry_space_group_name_H-M 'P -1'
_atom_sites_solution_hydrogens geom
_atom_sites_solution_primary direct
_atom_sites_solution_secondary difmap
_audit_creation_method SHELXL-97
_cell_angle_alpha 107.4030(10)
_cell_angle_beta 94.1150(10)
_cell_angle_gamma 111.0580(10)
_cell_formula_units_Z 1
_cell_length_a 8.7960(5)
_cell_length_b 11.6950(7)
_cell_length_c 16.8434(10)
_cell_measurement_reflns_used 6399
_cell_measurement_temperature 173(2)
_cell_measurement_theta_max 27.69
_cell_measurement_theta_min 2.52
_cell_volume 1511.37(15)
_computing_cell_refinement 'SMART, SAINT'
_computing_data_collection SMART
_computing_data_reduction SAINT
_computing_molecular_graphics 'SHELXP-93 (Sheldrick, 1993)'
_computing_publication_material 'SHELXCIF-93 (Sheldrick, 1993)'
_computing_structure_refinement 'SHELXL-97 (Sheldrick, 1997)'
_computing_structure_solution 'SHELXS-97 (Sheldrick, 1990)'
_diffrn_ambient_temperature 173(2)
_diffrn_measured_fraction_theta_full 0.908
_diffrn_measured_fraction_theta_max 0.908
_diffrn_measurement_device_type 'Bruker SMART APEX CCD'
_diffrn_measurement_method '0.3 deg wide \w exposures'
_diffrn_radiation_monochromator graphite
_diffrn_radiation_source 'fine-focus sealed tube'
_diffrn_radiation_type MoK\a
_diffrn_radiation_wavelength 0.71073
_diffrn_reflns_av_R_equivalents 0.0326
_diffrn_reflns_av_sigmaI/netI 0.0611
_diffrn_reflns_limit_h_max 11
_diffrn_reflns_limit_h_min -11
_diffrn_reflns_limit_k_max 15
_diffrn_reflns_limit_k_min -15
_diffrn_reflns_limit_l_max 21
_diffrn_reflns_limit_l_min -21
_diffrn_reflns_number 13359
_diffrn_reflns_theta_full 28.29
_diffrn_reflns_theta_max 28.29
_diffrn_reflns_theta_min 1.96
_diffrn_standards_decay_% 0
_diffrn_standards_interval_count na
_diffrn_standards_interval_time na
_diffrn_standards_number 'none (area detector data)'
_exptl_absorpt_coefficient_mu 6.327
_exptl_absorpt_correction_T_max 0.6315
_exptl_absorpt_correction_T_min 0.3643
_exptl_absorpt_correction_type 'multi-scan (SADABS)'
_exptl_crystal_colour yellow-green
_exptl_crystal_density_diffrn 2.344
_exptl_crystal_density_method none
_exptl_crystal_description block
_exptl_crystal_F_000 1002
_exptl_crystal_size_max 0.20
_exptl_crystal_size_mid 0.20
_exptl_crystal_size_min 0.08
_refine_diff_density_max 1.182
_refine_diff_density_min -0.816
_refine_diff_density_rms 0.153
_refine_ls_extinction_coef na
_refine_ls_extinction_method none
_refine_ls_goodness_of_fit_ref 1.022
_refine_ls_hydrogen_treatment noref
_refine_ls_matrix_type full
_refine_ls_number_parameters 532
_refine_ls_number_reflns 6829
_refine_ls_number_restraints 122
_refine_ls_restrained_S_all 1.034
_refine_ls_R_factor_all 0.0604
_refine_ls_R_factor_gt 0.0441
_refine_ls_shift/su_max 0.002
_refine_ls_shift/su_mean 0.000
_refine_ls_structure_factor_coef Fsqd
_refine_ls_weighting_details 'calc w=1/[\s^2^(Fo^2^)+(0.0609P)^2^+0.0000P] where P=(Fo^2^+2Fc^2^)/3'
_refine_ls_weighting_scheme calc
_refine_ls_wR_factor_gt 0.1010
_refine_ls_wR_factor_ref 0.1074
_reflns_number_gt 5533
_reflns_number_total 6829
_reflns_threshold_expression >2sigma(I)
_cod_data_source_file ja051265msi20050226_020640.cif
_cod_data_source_block Bi2Ni(hfac)8_(4)
_cod_original_cell_volume 1511.36(15)
_cod_database_code 4111662

loop_
_symmetry_equiv_pos_as_xyz
'x, y, z'
'-x, -y, -z'

loop_
_atom_site_label
_atom_site_type_symbol
_atom_site_fract_x
_atom_site_fract_y
_atom_site_fract_z
_atom_site_U_iso_or_equiv
_atom_site_adp_type
_atom_site_occupancy
_atom_site_symmetry_multiplicity
_atom_site_calc_flag
_atom_site_refinement_flags
_atom_site_disorder_assembly
_atom_site_disorder_group
Bi1 Bi -0.06277(3) 0.62746(2) 0.705251(15) 0.03284(9) Uani 1 1 d . A .
Ni1 Ni 0.0000 0.5000 0.5000 0.0274(2) Uani 1 2 d S . .
O1 O 0.0766(5) 0.3568(4) 0.4610(3) 0.0311(9) Uani 1 1 d . . .
O2 O 0.1835(5) 0.6050(4) 0.4557(3) 0.0310(9) Uani 1 1 d . . .
O3 O -0.0418(6) 0.4275(4) 0.7199(3) 0.0415(11) Uani 1 1 d . A .
O4 O 0.1432(5) 0.5738(4) 0.6278(3) 0.0337(9) Uani 1 1 d . A .
O5 O 0.1384(6) 0.8219(4) 0.7018(3) 0.0400(10) Uani 1 1 d . . .
O6 O -0.1239(6) 0.7988(4) 0.7856(3) 0.0456(12) Uani 1 1 d . . .
O7 O -0.2220(6) 0.5560(5) 0.8004(3) 0.0437(11) Uani 1 1 d . . .
O8 O 0.1282(6) 0.6938(5) 0.8157(3) 0.0469(12) Uani 1 1 d . . .
C1 C 0.1100(10) 0.1618(7) 0.4488(5) 0.0473(18) Uani 1 1 d . . .
F1 F 0.2146(7) 0.1799(6) 0.5152(4) 0.0909(19) Uani 1 1 d . . .
F2 F 0.0117(7) 0.0357(4) 0.4196(4) 0.0745(15) Uani 1 1 d . . .
F3 F 0.1902(6) 0.1839(5) 0.3879(3) 0.0700(15) Uani 1 1 d . . .
C2 C 0.0156(8) 0.2502(6) 0.4749(4) 0.0334(13) Uani 1 1 d . . .
C3 C 0.2092(8) 0.7189(6) 0.4582(4) 0.0327(13) Uani 1 1 d . . .
C4 C 0.1207(8) 0.7937(6) 0.4885(4) 0.0377(15) Uani 1 1 d . . .
H4 H 0.1541 0.8781 0.4842 0.045 Uiso 1 1 calc R . .
C5 C 0.3621(9) 0.7823(7) 0.4245(5) 0.0453(17) Uani 1 1 d . . .
F4 F 0.4906(5) 0.8602(4) 0.4883(3) 0.0677(14) Uani 1 1 d . . .
F5 F 0.3389(6) 0.8557(5) 0.3817(4) 0.0686(14) Uani 1 1 d . . .
F6 F 0.4068(6) 0.6936(4) 0.3724(3) 0.0616(13) Uani 1 1 d . . .
C6 C 0.0655(12) 0.3000(9) 0.7706(6) 0.062(2) Uani 1 1 d D A 1
F7 F -0.024(2) 0.3118(16) 0.8335(10) 0.065(3) Uiso 0.40 1 d PD A 1
F8 F 0.2153(12) 0.3139(14) 0.8092(11) 0.052(3) Uiso 0.40 1 d PD A 1
F9 F -0.004(2) 0.1849(10) 0.7137(8) 0.057(3) Uiso 0.40 1 d PD A 1
F7X F -0.082(2) 0.258(2) 0.7948(16) 0.076(5) Uiso 0.30 1 d PD A 2
F8X F 0.183(2) 0.3364(18) 0.8357(11) 0.062(5) Uiso 0.30 1 d PD A 2
F9X F 0.074(4) 0.2034(19) 0.7098(11) 0.085(7) Uiso 0.30 1 d PD A 2
F7Y F 0.084(4) 0.356(2) 0.8529(10) 0.097(7) Uiso 0.30 1 d PD A 3
F8Y F 0.192(3) 0.260(3) 0.759(2) 0.104(7) Uiso 0.30 1 d PD A 3
F9Y F -0.068(2) 0.1960(16) 0.7365(13) 0.070(5) Uiso 0.30 1 d PD A 3
C7 C 0.0830(11) 0.4067(7) 0.7297(5) 0.0517(19) Uani 1 1 d . . .
C8 C 0.2379(10) 0.4646(7) 0.7073(5) 0.0509(18) Uani 1 1 d . A .
H8 H 0.3310 0.4498 0.7265 0.061 Uiso 1 1 calc R . .
C9 C 0.2544(9) 0.5412(7) 0.6584(5) 0.0458(17) Uani 1 1 d . . .
C10 C 0.4225(9) 0.5978(8) 0.6368(5) 0.0519(19) Uani 1 1 d D A 1
F10 F 0.4802(18) 0.7324(9) 0.6679(12) 0.058(3) Uiso 0.40 1 d PD A 1
F11 F 0.5356(17) 0.5721(18) 0.6759(10) 0.052(4) Uiso 0.40 1 d PD A 1
F12 F 0.4202(14) 0.5584(16) 0.5511(5) 0.041(3) Uiso 0.40 1 d PD A 1
F10X F 0.506(3) 0.7218(15) 0.7003(12) 0.082(7) Uiso 0.30 1 d PD A 2
F11X F 0.529(2) 0.5449(16) 0.6494(12) 0.050(5) Uiso 0.30 1 d PD A 2
F12X F 0.4297(19) 0.6180(18) 0.5628(9) 0.053(4) Uiso 0.30 1 d PD A 2
F10Y F 0.450(2) 0.7138(15) 0.6255(15) 0.074(6) Uiso 0.30 1 d PD A 3
F11Y F 0.5616(19) 0.6229(19) 0.6837(11) 0.064(6) Uiso 0.30 1 d PD A 3
F12Y F 0.407(2) 0.5103(19) 0.5567(10) 0.074(7) Uiso 0.30 1 d PD A 3
C11 C 0.3635(11) 1.0268(8) 0.7439(6) 0.065(2) Uani 1 1 d D B 1
F13 F 0.472(2) 0.9742(19) 0.7335(13) 0.098(5) Uiso 0.40 1 d PD B 1
F14 F 0.427(3) 1.1350(14) 0.8085(9) 0.080(5) Uiso 0.40 1 d PD B 1
F15 F 0.323(2) 1.059(2) 0.6797(12) 0.063(4) Uiso 0.40 1 d PD B 1
F13X F 0.529(2) 1.057(3) 0.7618(17) 0.113(8) Uiso 0.30 1 d PD B 2
F14X F 0.356(5) 1.130(3) 0.7977(18) 0.153(17) Uiso 0.30 1 d PD B 2
F15X F 0.342(3) 1.026(2) 0.6654(10) 0.083(9) Uiso 0.30 1 d PD B 2
F13Y F 0.446(2) 0.9700(17) 0.6906(12) 0.072(5) Uiso 0.30 1 d PD C 3
F14Y F 0.478(3) 1.099(2) 0.8109(11) 0.090(7) Uiso 0.30 1 d PD C 3
F15Y F 0.322(4) 1.100(3) 0.7104(19) 0.122(13) Uiso 0.30 1 d PD C 3
C15 C -0.1379(14) 0.9784(10) 0.8853(6) 0.081(3) Uani 1 1 d D B 1
F16 F -0.043(2) 1.1108(14) 0.9119(14) 0.086(7) Uiso 0.34 1 d PD B 1
F17 F -0.141(4) 0.967(3) 0.9606(14) 0.148(16) Uiso 0.34 1 d PD B 1
F18 F -0.2920(16) 0.9585(16) 0.8485(10) 0.057(5) Uiso 0.34 1 d PD B 1
F16X F 0.0167(16) 1.0538(16) 0.8906(11) 0.072(4) Uiso 0.33 1 d PD B 2
F17X F -0.175(2) 0.998(2) 0.9611(9) 0.078(6) Uiso 0.33 1 d PD B 2
F18X F -0.230(3) 1.002(4) 0.8298(19) 0.130(19) Uiso 0.33 1 d PD B 2
F16Y F -0.033(3) 1.0979(16) 0.9387(14) 0.095(8) Uiso 0.33 1 d PD D 3
F17Y F -0.204(2) 0.9132(18) 0.9322(12) 0.076(5) Uiso 0.33 1 d PD D 3
F18Y F -0.250(3) 0.993(2) 0.8364(11) 0.041(4) Uiso 0.33 1 d PD D 3
C16 C -0.3093(13) 0.5276(10) 0.9230(6) 0.072(3) Uani 1 1 d D B 1
F19 F -0.4589(13) 0.4485(15) 0.8779(7) 0.055(3) Uiso 0.40 1 d PD B 1
F20 F -0.317(2) 0.6362(15) 0.9845(10) 0.088(6) Uiso 0.40 1 d PD B 1
F21 F -0.258(2) 0.4803(18) 0.9785(11) 0.105(5) Uiso 0.40 1 d PD B 1
F19X F -0.460(2) 0.504(2) 0.8876(13) 0.084(7) Uiso 0.30 1 d PD B 2
F20X F -0.275(4) 0.584(3) 1.0074(10) 0.122(10) Uiso 0.30 1 d PD B 2
F21X F -0.297(3) 0.4126(19) 0.9175(17) 0.108(7) Uiso 0.30 1 d PD B 2
F19Y F -0.414(2) 0.4065(14) 0.8814(11) 0.071(5) Uiso 0.30 1 d PD E 3
F20Y F -0.351(3) 0.591(2) 0.9899(10) 0.065(5) Uiso 0.30 1 d PD E 3
F21Y F -0.180(3) 0.502(2) 0.9541(15) 0.104(7) Uiso 0.30 1 d PD E 3
C20 C 0.3126(12) 0.7629(9) 0.9422(5) 0.065(2) Uani 1 1 d D B 1
F22 F 0.3709(19) 0.8852(11) 0.9441(10) 0.074(4) Uiso 0.40 1 d PD B 1
F23 F 0.305(2) 0.7646(16) 1.0206(7) 0.066(4) Uiso 0.40 1 d PD B 1
F24 F 0.411(2) 0.7101(18) 0.9114(10) 0.078(5) Uiso 0.40 1 d PD B 1
F22X F 0.429(3) 0.855(2) 0.9203(17) 0.113(8) Uiso 0.30 1 d PD B 2
F23X F 0.313(3) 0.816(2) 1.0200(11) 0.101(9) Uiso 0.30 1 d PD B 2
F24X F 0.356(5) 0.665(3) 0.930(3) 0.16(2) Uiso 0.30 1 d PD B 2
F22Y F 0.447(2) 0.8708(17) 0.9883(14) 0.098(6) Uiso 0.30 1 d PD F 3
F23Y F 0.206(2) 0.7401(19) 0.9905(12) 0.078(5) Uiso 0.30 1 d PD F 3
F24Y F 0.368(2) 0.6685(15) 0.9197(11) 0.036(4) Uiso 0.30 1 d PD F 3
C12 C 0.1914(14) 0.9393(11) 0.7524(7) 0.043(3) Uiso 0.60 1 d PD B 1
C13 C 0.1155(15) 0.9895(13) 0.8150(8) 0.053(3) Uiso 0.60 1 d PD B 1
H13 H 0.1731 1.0767 0.8535 0.064 Uiso 0.60 1 calc PR B 1
C14 C -0.0424(15) 0.9159(12) 0.8230(8) 0.048(3) Uiso 0.60 1 d PD B 1
C17V C -0.247(2) 0.6131(14) 0.8675(10) 0.041(4) Uiso 0.40 1 d PD B 2
C18V C -0.215(2) 0.7461(14) 0.9004(11) 0.041(4) Uiso 0.40 1 d PD B 2
H18V H -0.2320 0.7817 0.9560 0.049 Uiso 0.40 1 calc PR B 2
C14V C -0.159(2) 0.8273(14) 0.8537(10) 0.038(4) Uiso 0.40 1 d PD B 2
C17 C -0.1688(15) 0.5802(12) 0.8771(8) 0.048(3) Uiso 0.60 1 d PD B 1
C18 C 0.0005(16) 0.6442(13) 0.9221(9) 0.058(3) Uiso 0.60 1 d PD B 1
H18 H 0.0218 0.6511 0.9799 0.069 Uiso 0.60 1 calc PR B 1
C19 C 0.1319(14) 0.6954(11) 0.8883(7) 0.043(3) Uiso 0.60 1 d PD B 1
C12V C 0.271(3) 0.9004(18) 0.7619(13) 0.060(5) Uiso 0.40 1 d PD B 2
C13V C 0.322(3) 0.883(2) 0.8387(14) 0.073(6) Uiso 0.40 1 d PD B 2
H13V H 0.4175 0.9515 0.8782 0.087 Uiso 0.40 1 calc PR B 2
C19V C 0.241(3) 0.774(2) 0.8581(12) 0.067(6) Uiso 0.40 1 d PD B 2

loop_
_atom_site_aniso_label
_atom_site_aniso_U_11
_atom_site_aniso_U_22
_atom_site_aniso_U_33
_atom_site_aniso_U_23
_atom_site_aniso_U_13
_atom_site_aniso_U_12
Bi1 0.03441(14) 0.03540(14) 0.02944(13) 0.00971(10) 0.00903(9) 0.01561(10)
Ni1 0.0311(6) 0.0258(5) 0.0284(5) 0.0105(4) 0.0082(4) 0.0135(4)
O1 0.032(2) 0.031(2) 0.038(2) 0.0151(19) 0.0129(18) 0.0175(18)
O2 0.030(2) 0.028(2) 0.036(2) 0.0131(18) 0.0110(18) 0.0113(18)
O3 0.056(3) 0.035(2) 0.038(3) 0.015(2) 0.009(2) 0.020(2)
O4 0.032(2) 0.039(2) 0.032(2) 0.0122(19) 0.0041(18) 0.0172(19)
O5 0.043(3) 0.033(2) 0.041(3) 0.012(2) 0.010(2) 0.013(2)
O6 0.056(3) 0.039(3) 0.044(3) 0.012(2) 0.016(2) 0.023(2)
O7 0.045(3) 0.055(3) 0.041(3) 0.024(2) 0.019(2) 0.023(2)
O8 0.041(3) 0.056(3) 0.034(3) 0.005(2) -0.002(2) 0.019(2)
C1 0.062(5) 0.049(4) 0.059(5) 0.030(4) 0.029(4) 0.041(4)
F1 0.092(4) 0.134(5) 0.080(4) 0.032(4) 0.007(3) 0.088(4)
F2 0.093(4) 0.046(3) 0.105(4) 0.031(3) 0.049(3) 0.042(3)
F3 0.091(4) 0.072(3) 0.098(4) 0.052(3) 0.066(3) 0.061(3)
C2 0.035(3) 0.029(3) 0.037(3) 0.012(3) 0.008(3) 0.013(3)
C3 0.031(3) 0.030(3) 0.035(3) 0.011(3) 0.004(3) 0.010(3)
C4 0.040(4) 0.027(3) 0.047(4) 0.013(3) 0.014(3) 0.014(3)
C5 0.039(4) 0.037(4) 0.055(4) 0.014(3) 0.017(3) 0.011(3)
F4 0.035(2) 0.053(3) 0.089(4) 0.006(3) 0.008(2) 0.005(2)
F5 0.065(3) 0.070(3) 0.103(4) 0.062(3) 0.046(3) 0.032(3)
F6 0.059(3) 0.047(2) 0.087(3) 0.024(2) 0.047(3) 0.023(2)
C6 0.075(6) 0.059(5) 0.055(5) 0.020(4) 0.003(4) 0.032(5)
C7 0.057(5) 0.041(4) 0.055(5) 0.014(4) 0.002(4) 0.021(4)
C8 0.062(5) 0.055(5) 0.045(4) 0.020(4) 0.006(4) 0.033(4)
C9 0.042(4) 0.051(4) 0.041(4) 0.009(3) 0.006(3) 0.021(3)
C10 0.036(4) 0.065(5) 0.052(5) 0.013(4) 0.005(3) 0.026(4)
C11 0.052(5) 0.036(4) 0.082(7) 0.009(4) 0.000(5) 0.001(4)
C15 0.104(8) 0.078(7) 0.052(5) -0.016(5) 0.003(5) 0.061(7)
C16 0.097(8) 0.091(7) 0.043(5) 0.037(5) 0.031(5) 0.040(6)
C20 0.075(6) 0.059(5) 0.050(5) 0.005(4) -0.016(4) 0.033(5)

loop_
_atom_type_symbol
_atom_type_description
_atom_type_scat_dispersion_real
_atom_type_scat_dispersion_imag
_atom_type_scat_source
C C 0.0033 0.0016 'International Tables Vol C Tables 4.2.6.8 and 6.1.1.4'
H H 0.0000 0.0000 'International Tables Vol C Tables 4.2.6.8 and 6.1.1.4'
O O 0.0106 0.0060 'International Tables Vol C Tables 4.2.6.8 and 6.1.1.4'
F F 0.0171 0.0103 'International Tables Vol C Tables 4.2.6.8 and 6.1.1.4'
Ni Ni 0.3393 1.1124 'International Tables Vol C Tables 4.2.6.8 and 6.1.1.4'
Bi Bi -4.1077 10.2566 'International Tables Vol C Tables 4.2.6.8 and 6.1.1.4'

loop_
_geom_angle_atom_site_label_1
_geom_angle_atom_site_label_2
_geom_angle_atom_site_label_3
_geom_angle
_geom_angle_site_symmetry_1
_geom_angle_site_symmetry_3
_geom_angle_publ_flag
O8 Bi1 O6 83.22(18) . . y
O8 Bi1 O5 75.30(18) . . y
O6 Bi1 O5 72.60(16) . . y
O8 Bi1 O7 79.05(18) . . y
O6 Bi1 O7 72.15(17) . . y
O5 Bi1 O7 138.28(16) . . y
O8 Bi1 O4 83.82(16) . . y
O6 Bi1 O4 143.91(16) . . y
O5 Bi1 O4 71.56(15) . . y
O7 Bi1 O4 137.29(15) . . y
O8 Bi1 O3 73.74(17) . . y
O6 Bi1 O3 137.17(16) . . y
O5 Bi1 O3 131.93(16) . . y
O7 Bi1 O3 68.37(16) . . y
O4 Bi1 O3 69.34(15) . . y
O1 Ni1 O1 180.000(1) 2_566 . y
O1 Ni1 O2 87.45(16) 2_566 2_566 y
O1 Ni1 O2 92.55(16) . 2_566 y
O1 Ni1 O2 92.55(16) 2_566 . y
O1 Ni1 O2 87.45(16) . . y
O2 Ni1 O2 180.000(1) 2_566 . y
O1 Ni1 O4 86.54(17) 2_566 . y
O1 Ni1 O4 93.46(17) . . y
O2 Ni1 O4 85.36(17) 2_566 . y
O2 Ni1 O4 94.64(17) . . y
O1 Ni1 O4 93.46(17) 2_566 2_566 y
O1 Ni1 O4 86.54(17) . 2_566 y
O2 Ni1 O4 94.64(17) 2_566 2_566 y
O2 Ni1 O4 85.36(17) . 2_566 y
O4 Ni1 O4 180.000(1) . 2_566 y
C2 O1 Ni1 123.6(4) . . n
C3 O2 Ni1 123.6(4) . . n
C7 O3 Bi1 127.9(5) . . n
C9 O4 Ni1 129.8(4) . . n
C9 O4 Bi1 123.9(4) . . n
Ni1 O4 Bi1 98.30(15) . . n
C12 O5 C12V 44.8(10) . . n
C12 O5 Bi1 131.6(6) . . n
C12V O5 Bi1 124.7(8) . . n
C14V O6 C14 72.2(10) . . n
C14V O6 Bi1 134.2(7) . . n
C14 O6 Bi1 134.2(6) . . n
C17V O7 C17 44.3(9) . . n
C17V O7 Bi1 132.9(8) . . n
C17 O7 Bi1 125.9(6) . . n
C19V O8 C19 69.4(12) . . n
C19V O8 Bi1 146.7(10) . . n
C19 O8 Bi1 135.8(6) . . n
F1 C1 F3 110.1(7) . . n
F1 C1 F2 106.0(6) . . n
F3 C1 F2 106.1(6) . . n
F1 C1 C2 109.5(6) . . n
F3 C1 C2 111.9(5) . . n
F2 C1 C2 113.1(6) . . n
O1 C2 C4 128.6(6) . 2_566 n
O1 C2 C1 114.0(5) . . n
C4 C2 C1 117.4(6) 2_566 . n
O2 C3 C4 129.0(6) . . n
O2 C3 C5 114.2(5) . . n
C4 C3 C5 116.8(6) . . n
C3 C4 C2 122.4(6) . 2_566 n
C3 C4 H4 118.8 . . n
C2 C4 H4 118.8 2_566 . n
F4 C5 F5 106.8(6) . . n
F4 C5 F6 107.5(6) . . n
F5 C5 F6 107.1(6) . . n
F4 C5 C3 110.3(6) . . n
F5 C5 C3 112.5(6) . . n
F6 C5 C3 112.2(6) . . n
F9 C6 F8 108.3(11) . . n
F9 C6 F7 110.2(13) . . n
F8 C6 F7 105.3(11) . . n
F9 C6 C7 110.5(9) . . n
F8 C6 C7 111.9(9) . . n
F7 C6 C7 110.5(8) . . n
O3 C7 C8 128.3(7) . . n
O3 C7 C6 114.4(7) . . n
C8 C7 C6 117.3(7) . . n
C9 C8 C7 120.8(7) . . n
C9 C8 H8 119.6 . . n
C7 C8 H8 119.6 . . n
O4 C9 C8 128.3(7) . . n
O4 C9 C10 114.3(6) . . n
C8 C9 C10 117.4(7) . . n
F11 C10 F12 109.4(10) . . n
F11 C10 F10 104.4(12) . . n
F12 C10 F10 108.2(12) . . n
F11 C10 C9 112.0(9) . . n
F12 C10 C9 113.6(8) . . n
F10 C10 C9 108.8(8) . . n
F14 C11 F13 109.0(16) . . n
F14 C11 F15 105.6(15) . . n
F13 C11 F15 114.0(15) . . n
F14 C11 C12 110.5(12) . . n
F13 C11 C12 116.0(12) . . n
F15 C11 C12 101.1(11) . . n
F17 C15 F18 109.5(19) . . n
F17 C15 F16 97.9(17) . . n
F18 C15 F16 107.0(13) . . n
F17 C15 C14 121.2(18) . . n
F18 C15 C14 114.4(10) . . n
F16 C15 C14 104.3(13) . . n
F19 C16 F21 111.7(13) . . n
F19 C16 F20 109.9(13) . . n
F21 C16 F20 95.9(12) . . n
F19 C16 C17 119.1(9) . . n
F21 C16 C17 110.3(13) . . n
F20 C16 C17 107.3(11) . . n
F24 C20 F23 111.1(11) . . n
F24 C20 F22 108.5(14) . . n
F23 C20 F22 108.2(11) . . n
F24 C20 C19 114.1(10) . . n
F23 C20 C19 108.5(11) . . n
F22 C20 C19 106.2(10) . . n
O5 C12 C13 126.6(10) . . n
O5 C12 C11 113.6(9) . . n
C13 C12 C11 119.6(10) . . n
C12 C13 C14 121.7(12) . . n
C12 C13 H13 119.1 . . n
C14 C13 H13 119.1 . . n
O6 C14 C13 126.9(11) . . n
O6 C14 C15 111.5(9) . . n
C13 C14 C15 121.6(11) . . n
O7 C17V C18V 126.6(13) . . n
C14V C18V C17V 121.5(14) . . n
C14V C18V H18V 119.3 . . n
C17V C18V H18V 119.3 . . n
O6 C14V C18V 127.0(13) . . n
O7 C17 C18 127.6(11) . . n
O7 C17 C16 112.4(10) . . n
C18 C17 C16 120.0(11) . . n
C19 C18 C17 124.6(13) . . n
C19 C18 H18 117.7 . . n
C17 C18 H18 117.7 . . n
O8 C19 C18 126.7(11) . . n
O8 C19 C20 112.3(9) . . n
C18 C19 C20 121.0(11) . . n
O5 C12V C13V 127.8(16) . . n
C19V C13V C12V 123.4(19) . . n
C19V C13V H13V 118.3 . . n
C12V C13V H13V 118.3 . . n
O8 C19V C13V 121.4(17) . . n
O8 C19V F22X 161(2) . . n
C13V C19V F22X 71.5(14) . . n

loop_
_geom_bond_atom_site_label_1
_geom_bond_atom_site_label_2
_geom_bond_distance
_geom_bond_site_symmetry_2
_geom_bond_publ_flag
Bi1 O8 2.153(5) . y
Bi1 O6 2.322(4) . y
Bi1 O5 2.347(4) . y
Bi1 O7 2.347(4) . y
Bi1 O4 2.459(4) . y
Bi1 O3 2.492(4) . y
Ni1 O1 1.977(4) 2_566 y
Ni1 O1 1.977(4) . y
Ni1 O2 1.992(4) 2_566 y
Ni1 O2 1.992(4) . y
Ni1 O4 2.163(4) . y
Ni1 O4 2.163(4) 2_566 y
O1 C2 1.268(7) . n
O2 C3 1.256(7) . n
O3 C7 1.218(9) . n
O4 C9 1.296(8) . n
O5 C12 1.270(12) . n
O5 C12V 1.31(2) . n
O6 C14V 1.192(16) . n
O6 C14 1.225(13) . n
O7 C17V 1.211(17) . n
O7 C17 1.253(13) . n
O8 C19V 1.10(2) . n
O8 C19 1.217(12) . n
C1 F1 1.309(9) . n
C1 F3 1.322(8) . n
C1 F2 1.324(9) . n
C1 C2 1.532(9) . n
C2 C4 1.391(9) 2_566 n
C3 C4 1.383(9) . n
C3 C5 1.525(9) . n
C4 C2 1.391(9) 2_566 n
C4 H4 0.9500 . n
C5 F4 1.327(9) . n
C5 F5 1.331(9) . n
C5 F6 1.342(8) . n
C6 F9 1.287(12) . n
C6 F8 1.359(12) . n
C6 F7 1.371(13) . n
C6 C7 1.563(11) . n
C7 C8 1.422(12) . n
C8 C9 1.367(10) . n
C8 H8 0.9500 . n
C9 C10 1.508(10) . n
C10 F11 1.325(12) . n
C10 F12 1.374(11) . n
C10 F10 1.379(12) . n
C11 F14 1.295(13) . n
C11 F13 1.305(14) . n
C11 F15 1.310(13) . n
C11 C12 1.538(13) . n
C15 F17 1.315(17) . n
C15 F18 1.357(14) . n
C15 F16 1.377(15) . n
C15 C14 1.565(13) . n
C16 F19 1.314(13) . n
C16 F21 1.345(15) . n
C16 F20 1.404(14) . n
C16 C17 1.542(14) . n
C20 F24 1.288(13) . n
C20 F23 1.321(13) . n
C20 F22 1.324(13) . n
C20 C19 1.561(14) . n
F22X C19V 1.66(3) . n
C12 C13 1.384(15) . n
C13 C14 1.388(15) . n
C13 H13 0.9500 . n
C17V C18V 1.396(18) . n
C18V C14V 1.389(17) . n
C18V H18V 0.9500 . n
C17 C18 1.432(17) . n
C18 C19 1.349(16) . n
C18 H18 0.9500 . n
C12V C13V 1.43(2) . n
C13V C19V 1.37(2) . n
C13V H13V 0.9500 . n
